data_1518443
loop_
_publ_author_name
'Patyk, Ewa'
'Katrusiak, Andrzej'

_publ_section_title
;
 Transformable H-bonds and conformation in compressed glucose
;
_journal_issue 3
_journal_name_full 'Chem. Sci.'
_journal_page_first 1991
_journal_paper_doi 10.1039/C4SC03588G
_journal_volume 6
_journal_year 2015
_chemical_absolute_configuration rm
_chemical_formula_moiety 'C6 H12 O6'
_chemical_formula_sum 'C6 H12 O6'
_chemical_formula_weight 180.16
_chemical_melting_point 419
_chemical_name_common '\a-D-glucose, Phase I'
_chemical_name_systematic
; 
 \a-D-glucopyranose, Phase I   
;
_space_group_IT_number 19
_symmetry_cell_setting orthorhombic
_symmetry_space_group_name_Hall 'P 2ac 2ab'
_symmetry_space_group_name_H-M 'P 21 21 21'
_atom_sites_solution_hydrogens geom
_atom_sites_solution_primary direct
_atom_sites_solution_secondary difmap
_audit_creation_method SHELXL-97
_audit_update_record
;
2014-11-13 deposited with the CCDC.
2014-12-15 downloaded from the CCDC.
;
_cell_angle_alpha 90.00
_cell_angle_beta 90.00
_cell_angle_gamma 90.00
_cell_formula_units_Z 4
_cell_length_a 10.063(2)
_cell_length_b 14.787(3)
_cell_length_c 4.2560(9)
_cell_measurement_reflns_used 2165
_cell_measurement_temperature 295(2)
_cell_measurement_theta_max 25.90
_cell_measurement_theta_min 4.60
_cell_volume 633.3(2)
_computing_cell_refinement 'CrysAlisRED (Oxford Diffraction, 2004)'
_computing_data_collection 'CrysAlisCCD (Oxford Diffraction, 2004)'
_computing_data_reduction 'CrysAlisRED (Oxford Diffraction, 2004); REDSHABS (Katrusiak, A.  2003)'
_computing_molecular_graphics 'SHELXTL (Sheldrick, 1990)'
_computing_publication_material 'SHELXL--97 (Sheldrick, 1997)'
_computing_structure_refinement 'SHELXL--97 (Sheldrick, 1997)'
_computing_structure_solution 'SHELXS--97 (Sheldrick, 1997)'
_diffrn_ambient_environment 'diamond-anvil cell'
_diffrn_ambient_pressure 5330000
_diffrn_ambient_temperature 295(2)
_diffrn_measured_fraction_theta_full 0.363
_diffrn_measured_fraction_theta_max 0.363
_diffrn_measurement_device_type 'KM-4 CCD'
_diffrn_measurement_method '\f- and \w-scans'
_diffrn_radiation_monochromator graphite
_diffrn_radiation_source 'fine-focus sealed tube'
_diffrn_radiation_type MoK\a
_diffrn_radiation_wavelength 0.71073
_diffrn_reflns_av_R_equivalents 0.1229
_diffrn_reflns_av_sigmaI/netI 0.1590
_diffrn_reflns_limit_h_max 10
_diffrn_reflns_limit_h_min -10
_diffrn_reflns_limit_k_max 16
_diffrn_reflns_limit_k_min -17
_diffrn_reflns_limit_l_max 3
_diffrn_reflns_limit_l_min -3
_diffrn_reflns_number 1592
_diffrn_reflns_theta_full 25.90
_diffrn_reflns_theta_max 25.90
_diffrn_reflns_theta_min 4.60
_diffrn_standards_decay_% 0
_diffrn_standards_interval_count 0
_diffrn_standards_number 0
_exptl_absorpt_coefficient_mu 0.171
_exptl_absorpt_correction_T_max 0.87
_exptl_absorpt_correction_T_min 0.38
_exptl_absorpt_correction_type numerical
_exptl_absorpt_process_details
; 
 Correction for absorption of the diamond-anvil cell and the sample 
 were made using program REDSHABS (Katrusiak, A. (2003) REDSHABS. Adam
 Mickiewicz University Pozna\'n; Katrusiak, A. (2004) Z. Kristallogr.
 219, 461-467). 
;
_exptl_crystal_colour colourless
_exptl_crystal_density_diffrn 1.890
_exptl_crystal_density_method 'not measured'
_exptl_crystal_description plate
_exptl_crystal_F_000 384
_exptl_crystal_size_max 0.20
_exptl_crystal_size_mid 0.15
_exptl_crystal_size_min 0.10
_refine_diff_density_max 0.191
_refine_diff_density_min -0.220
_refine_diff_density_rms 0.056
_refine_ls_abs_structure_details 'Flack H D (1983), Acta Cryst. A39, 876-881'
_refine_ls_abs_structure_Flack 2(6)
_refine_ls_extinction_method none
_refine_ls_goodness_of_fit_ref 1.012
_refine_ls_hydrogen_treatment constr
_refine_ls_matrix_type full
_refine_ls_number_parameters 49
_refine_ls_number_reflns 441
_refine_ls_number_restraints 0
_refine_ls_restrained_S_all 1.012
_refine_ls_R_factor_all 0.0866
_refine_ls_R_factor_gt 0.0561
_refine_ls_shift/su_max 0.000
_refine_ls_shift/su_mean 0.000
_refine_ls_structure_factor_coef Fsqd
_refine_ls_weighting_details 'calc w=1/[\s^2^(Fo^2^)+(0.0300P)^2^+0.0000P] where P=(Fo^2^+2Fc^2^)/3'
_refine_ls_weighting_scheme calc
_refine_ls_wR_factor_gt 0.0949
_refine_ls_wR_factor_ref 0.1040
_reflns_number_gt 270
_reflns_number_total 441
_reflns_threshold_expression >2sigma(I)
_cod_data_source_file c4sc03588g4.cif
_cod_data_source_block glu12_5.33GPa
_cod_depositor_comments 'Adding full bibliography for 1518432--1518446.cif.'
_cod_database_code 1518443

loop_
_symmetry_equiv_pos_as_xyz
'x, y, z'
'-x+1/2, -y, z+1/2'
'-x, y+1/2, -z+1/2'
'x+1/2, -y+1/2, -z'

loop_
_atom_site_label
_atom_site_type_symbol
_atom_site_fract_x
_atom_site_fract_y
_atom_site_fract_z
_atom_site_U_iso_or_equiv
_atom_site_adp_type
_atom_site_occupancy
_atom_site_symmetry_multiplicity
_atom_site_calc_flag
_atom_site_refinement_flags
C1 C 0.1778(8) 0.3922(5) 0.515(4) 0.024(3) Uiso 1 1 d .
H1 H 0.2650 0.3812 0.6101 0.029 Uiso 1 1 calc R
C2 C 0.0845(8) 0.3171(5) 0.617(3) 0.030(3) Uiso 1 1 d .
H2 H 0.0933 0.3110 0.8456 0.036 Uiso 1 1 calc R
C3 C -0.0583(8) 0.3343(4) 0.550(3) 0.017(2) Uiso 1 1 d .
H3 H -0.0732 0.3278 0.3234 0.021 Uiso 1 1 calc R
C4 C -0.0946(8) 0.4297(4) 0.646(3) 0.022(3) Uiso 1 1 d .
H4 H -0.0908 0.4339 0.8758 0.027 Uiso 1 1 calc R
C5 C -0.0009(9) 0.5003(4) 0.507(3) 0.028(3) Uiso 1 1 d .
H5 H -0.0024 0.4954 0.2769 0.033 Uiso 1 1 calc R
C6 C -0.0345(9) 0.5950(4) 0.598(3) 0.027(2) Uiso 1 1 d .
H7 H -0.0145 0.6047 0.8185 0.032 Uiso 1 1 calc R
H6 H -0.1284 0.6063 0.5649 0.032 Uiso 1 1 calc R
O1 O 0.1918(5) 0.3902(3) 0.196(2) 0.031(2) Uiso 1 1 d .
H8 H 0.2101 0.4410 0.1319 0.046 Uiso 1 1 calc R
O2 O 0.1278(6) 0.2326(3) 0.4798(16) 0.0294(16) Uiso 1 1 d .
H9 H 0.0719 0.2149 0.3539 0.044 Uiso 1 1 calc R
O3 O -0.1347(6) 0.2718(3) 0.7041(15) 0.0318(17) Uiso 1 1 d .
H10 H -0.2133 0.2854 0.6867 0.048 Uiso 1 1 calc R
O4 O -0.2273(5) 0.4489(3) 0.5461(17) 0.0245(18) Uiso 1 1 d .
H11 H -0.2509 0.4978 0.6178 0.037 Uiso 1 1 calc R
O5 O 0.1310(6) 0.4792(3) 0.6188(16) 0.0230(17) Uiso 1 1 d .
O6 O 0.0444(5) 0.6551(3) 0.4048(17) 0.0238(17) Uiso 1 1 d .
H12 H 0.0319 0.7075 0.4600 0.036 Uiso 1 1 calc R

loop_
_atom_type_symbol
_atom_type_description
_atom_type_scat_dispersion_real
_atom_type_scat_dispersion_imag
_atom_type_scat_source
C C 0.0033 0.0016 'International Tables Vol C Tables 4.2.6.8 and 6.1.1.4'
H H 0.0000 0.0000 'International Tables Vol C Tables 4.2.6.8 and 6.1.1.4'
O O 0.0106 0.0060 'International Tables Vol C Tables 4.2.6.8 and 6.1.1.4'

loop_
_geom_angle_atom_site_label_1
_geom_angle_atom_site_label_2
_geom_angle_atom_site_label_3
_geom_angle
O1 C1 O5 111.0(8)
O1 C1 C2 109.5(9)
O5 C1 C2 111.3(7)
O2 C2 C1 109.2(7)
O2 C2 C3 111.2(8)
C1 C2 C3 114.6(7)
O3 C3 C2 109.5(7)
O3 C3 C4 111.3(7)
C2 C3 C4 109.9(7)
O4 C4 C5 108.9(7)
O4 C4 C3 109.2(7)
C5 C4 C3 112.5(7)
C6 C5 O5 109.0(8)
C6 C5 C4 113.6(7)
O5 C5 C4 106.9(7)
C5 C6 O6 107.6(9)
C5 O5 C1 113.1(7)

loop_
_geom_bond_atom_site_label_1
_geom_bond_atom_site_label_2
_geom_bond_distance
C1 O1 1.366(14)
C1 O5 1.439(9)
C1 C2 1.518(10)
C2 O2 1.446(9)
C2 C3 1.487(10)
C3 O3 1.369(9)
C3 C4 1.514(9)
C4 O4 1.431(9)
C4 C5 1.527(9)
C5 C6 1.492(9)
C5 O5 1.446(9)
C6 O6 1.448(12)

loop_
_geom_torsion_atom_site_label_1
_geom_torsion_atom_site_label_2
_geom_torsion_atom_site_label_3
_geom_torsion_atom_site_label_4
_geom_torsion
O1 C1 C2 O2 50.8(10)
O5 C1 C2 O2 174.0(9)
O1 C1 C2 C3 -74.7(10)
O5 C1 C2 C3 48.5(13)
O2 C2 C3 O3 67.2(10)
C1 C2 C3 O3 -168.3(9)
O2 C2 C3 C4 -170.2(8)
C1 C2 C3 C4 -45.7(13)
O3 C3 C4 O4 -65.3(11)
C2 C3 C4 O4 173.1(8)
O3 C3 C4 C5 173.5(8)
C2 C3 C4 C5 52.0(12)
O4 C4 C5 C6 58.8(11)
C3 C4 C5 C6 -180.0(10)
O4 C4 C5 O5 178.9(9)
C3 C4 C5 O5 -59.8(10)
O5 C5 C6 O6 71.8(12)
C4 C5 C6 O6 -169.2(8)
C6 C5 O5 C1 -174.2(8)
C4 C5 O5 C1 62.7(10)
O1 C1 O5 C5 64.5(9)
C2 C1 O5 C5 -57.7(12)
